data_1542380
loop_
_publ_author_name
'Tortoreto, Cecilia'
'Achard, Thierry'
'Egger, L\'eo'
'Gu\'en\'ee, Laure'
'Lacour, J\'er\^ome'

_publ_section_title
;
 Synthesis of Spiro Ketals, Orthoesters, and Orthocarbonates by
 CpRu-Catalyzed Decomposition of \a-Diazo-\b-ketoesters.
;
_journal_issue 2
_journal_name_full 'Organic letters'
_journal_page_first 240
_journal_page_last 243
_journal_paper_doi 10.1021/acs.orglett.5b03380
_journal_volume 18
_journal_year 2016
_chemical_formula_moiety 'C16 H20 O8'
_chemical_formula_sum 'C16 H20 O8'
_chemical_formula_weight 340.32
_chemical_name_systematic
; 
 ? 
;
_space_group_IT_number 15
_symmetry_cell_setting monoclinic
_symmetry_space_group_name_Hall '-C 2yc'
_symmetry_space_group_name_H-M 'C 1 2/c 1'
_atom_sites_solution_hydrogens geom
_atom_sites_solution_primary direct
_atom_sites_solution_secondary difmap
_audit_creation_method SHELXL-97
_cell_angle_alpha 90.00
_cell_angle_beta 108.928(3)
_cell_angle_gamma 90.00
_cell_formula_units_Z 4
_cell_length_a 18.5685(5)
_cell_length_b 6.67667(14)
_cell_length_c 13.8200(4)
_cell_measurement_reflns_used 3042
_cell_measurement_temperature 180(2)
_cell_measurement_theta_max 72.9970
_cell_measurement_theta_min 3.3780
_cell_volume 1620.70(8)
_computing_cell_refinement
;
CrysAlisPro, Agilent Technologies,
Version 1.171.35.11 (release 16-05-2011 CrysAlis171 .NET)
(compiled May 16 2011,17:55:39)
;
_computing_data_collection
;
CrysAlisPro, Agilent Technologies,
Version 1.171.35.11 (release 16-05-2011 CrysAlis171 .NET)
(compiled May 16 2011,17:55:39)
;
_computing_data_reduction
;
CrysAlisPro, Agilent Technologies,
Version 1.171.35.11 (release 16-05-2011 CrysAlis171 .NET)
(compiled May 16 2011,17:55:39)
;
_computing_molecular_graphics 'Ortep 3(Farrugia, 1997)'
_computing_publication_material ShelX_acta
_computing_structure_refinement 'SHELXL-97 (Sheldrick, 2008)'
_computing_structure_solution 'SHELXS-97 (Sheldrick, 2008)'
_diffrn_ambient_temperature 180(2)
_diffrn_detector_area_resol_mean 10.4679
_diffrn_measured_fraction_theta_full 0.996
_diffrn_measured_fraction_theta_max 0.977
_diffrn_measurement_device_type 'SuperNova, Dual, Cu at zero, Atlas'
_diffrn_measurement_method '\w scans'
_diffrn_radiation_monochromator mirror
_diffrn_radiation_source 'SuperNova (Cu) X-ray Source'
_diffrn_radiation_type CuK\a
_diffrn_radiation_wavelength 1.54184
_diffrn_reflns_av_R_equivalents 0.0164
_diffrn_reflns_av_sigmaI/netI 0.0123
_diffrn_reflns_limit_h_max 21
_diffrn_reflns_limit_h_min -22
_diffrn_reflns_limit_k_max 8
_diffrn_reflns_limit_k_min -8
_diffrn_reflns_limit_l_max 16
_diffrn_reflns_limit_l_min -15
_diffrn_reflns_number 4694
_diffrn_reflns_theta_full 66.97
_diffrn_reflns_theta_max 73.15
_diffrn_reflns_theta_min 5.04
_exptl_absorpt_coefficient_mu 0.958
_exptl_absorpt_correction_T_max 0.949
_exptl_absorpt_correction_T_min 0.865
_exptl_absorpt_correction_type analytical
_exptl_absorpt_process_details
;
CrysAlisPro, Agilent Technologies,
Version 1.171.35.11 (release 16-05-2011 CrysAlis171 .NET)
(compiled May 16 2011,17:55:39)
Analytical numeric absorption correction using a multifaceted crystal
            model based on expressions derived by R.C. Clark & J.S. Reid.
(Clark, R. C. & Reid, J. S. (1995). Acta Cryst. A51, 887-897)
;
_exptl_crystal_colour colorless
_exptl_crystal_density_diffrn 1.395
_exptl_crystal_density_method 'not measured'
_exptl_crystal_description prism
_exptl_crystal_F_000 720
_exptl_crystal_size_max 0.1957
_exptl_crystal_size_mid 0.1758
_exptl_crystal_size_min 0.0581
_refine_diff_density_max 0.246
_refine_diff_density_min -0.162
_refine_diff_density_rms 0.038
_refine_ls_extinction_method none
_refine_ls_goodness_of_fit_ref 1.670
_refine_ls_hydrogen_treatment constr
_refine_ls_matrix_type full
_refine_ls_number_parameters 111
_refine_ls_number_reflns 1585
_refine_ls_number_restraints 0
_refine_ls_restrained_S_all 1.670
_refine_ls_R_factor_all 0.0458
_refine_ls_R_factor_gt 0.0427
_refine_ls_shift/su_max 0.000
_refine_ls_shift/su_mean 0.000
_refine_ls_structure_factor_coef Fsqd
_refine_ls_weighting_details 'calc w=1/[\s^2^(Fo^2^)+(0.0800P)^2^+0.0000P] where P=(Fo^2^+2Fc^2^)/3'
_refine_ls_weighting_scheme calc
_refine_ls_wR_factor_gt 0.1554
_refine_ls_wR_factor_ref 0.1629
_reflns_number_gt 1426
_reflns_number_total 1585
_reflns_threshold_expression >2sigma(I)
_cod_data_source_file ol5b03380_si_002.cif
_cod_data_source_block 4n
_cod_original_cell_volume 1620.70(7)
_cod_original_sg_symbol_H-M 'C 2/c'
_cod_database_code 1542380

loop_
_symmetry_equiv_pos_as_xyz
'x, y, z'
'-x, y, -z+1/2'
'x+1/2, y+1/2, z'
'-x+1/2, y+1/2, -z+1/2'
'-x, -y, -z'
'x, -y, z-1/2'
'-x+1/2, -y+1/2, -z'
'x+1/2, -y+1/2, z-1/2'

loop_
_atom_site_label
_atom_site_type_symbol
_atom_site_fract_x
_atom_site_fract_y
_atom_site_fract_z
_atom_site_U_iso_or_equiv
_atom_site_adp_type
_atom_site_occupancy
_atom_site_symmetry_multiplicity
_atom_site_calc_flag
_atom_site_refinement_flags
O2 O 0.72837(6) 1.07735(15) 0.41221(9) 0.0548(4) Uani 1 1 d .
O4 O 0.74985(7) 0.77606(19) 0.35500(11) 0.0701(4) Uani 1 1 d .
O7 O 0.53070(7) 0.67806(15) 0.38835(10) 0.0628(4) Uani 1 1 d .
O9 O 0.59688(6) 0.97280(14) 0.43168(10) 0.0570(4) Uani 1 1 d .
C1 C 0.79723(9) 1.1528(3) 0.39883(14) 0.0610(5) Uani 1 1 d .
H1A H 0.8062 1.2873 0.4245 0.091 Uiso 1 1 calc R
H1B H 0.7921 1.1520 0.3274 0.091 Uiso 1 1 calc R
H1C H 0.8393 1.0694 0.4356 0.091 Uiso 1 1 calc R
C3 C 0.71043(7) 0.8880(2) 0.38462(10) 0.0445(4) Uani 1 1 d .
C5 C 0.63744(7) 0.83320(19) 0.39496(10) 0.0429(4) Uani 1 1 d .
C6 C 0.59830(8) 0.66381(19) 0.36851(10) 0.0458(4) Uani 1 1 d .
C8 C 0.53237(8) 0.8670(2) 0.44142(12) 0.0507(4) Uani 1 1 d .
C10 C 0.61198(11) 0.4753(2) 0.32080(13) 0.0578(4) Uani 1 1 d .
H10A H 0.5744 0.4609 0.2545 0.087 Uiso 1 1 calc R
H10B H 0.6087 0.3639 0.3631 0.087 Uiso 1 1 calc R
H10C H 0.6618 0.4788 0.3139 0.087 Uiso 1 1 calc R
C11 C 0.54342(9) 0.8250(2) 0.55311(12) 0.0544(4) Uani 1 1 d .
H11A H 0.5925 0.7618 0.5844 0.065 Uiso 1 1 calc R
H11B H 0.5044 0.7329 0.5580 0.065 Uiso 1 1 calc R
C12 C 0.53935(9) 1.0173(2) 0.61095(12) 0.0538(4) Uani 1 1 d .
H12A H 0.5410 0.9841 0.6800 0.065 Uiso 1 1 calc R
H12B H 0.5832 1.1003 0.6155 0.065 Uiso 1 1 calc R

loop_
_atom_site_aniso_label
_atom_site_aniso_U_11
_atom_site_aniso_U_22
_atom_site_aniso_U_33
_atom_site_aniso_U_23
_atom_site_aniso_U_13
_atom_site_aniso_U_12
O2 0.0492(6) 0.0536(6) 0.0739(7) -0.0056(5) 0.0370(5) -0.0056(4)
O4 0.0508(7) 0.0764(8) 0.0924(9) -0.0257(7) 0.0361(6) 0.0023(5)
O7 0.0646(7) 0.0497(6) 0.0908(9) -0.0223(5) 0.0484(6) -0.0171(5)
O9 0.0531(6) 0.0463(6) 0.0891(8) -0.0185(5) 0.0472(6) -0.0122(4)
C1 0.0495(8) 0.0738(10) 0.0701(10) -0.0058(7) 0.0339(7) -0.0121(7)
C3 0.0404(7) 0.0530(7) 0.0434(7) -0.0025(5) 0.0179(5) 0.0039(5)
C5 0.0433(7) 0.0455(7) 0.0456(7) -0.0017(5) 0.0222(5) 0.0039(5)
C6 0.0504(8) 0.0446(7) 0.0481(7) -0.0022(5) 0.0236(6) 0.0007(5)
C8 0.0494(7) 0.0448(7) 0.0711(9) -0.0135(6) 0.0376(7) -0.0114(5)
C10 0.0704(10) 0.0461(7) 0.0608(9) -0.0075(6) 0.0266(7) 0.0055(7)
C11 0.0507(8) 0.0494(7) 0.0709(10) 0.0001(6) 0.0305(7) -0.0006(6)
C12 0.0511(8) 0.0599(8) 0.0569(8) -0.0071(6) 0.0265(7) -0.0099(6)

loop_
_atom_type_symbol
_atom_type_description
_atom_type_scat_dispersion_real
_atom_type_scat_dispersion_imag
_atom_type_scat_source
C C 0.0181 0.0091 'International Tables Vol C Tables 4.2.6.8 and 6.1.1.4'
H H 0.0000 0.0000 'International Tables Vol C Tables 4.2.6.8 and 6.1.1.4'
O O 0.0492 0.0322 'International Tables Vol C Tables 4.2.6.8 and 6.1.1.4'

loop_
_geom_angle_atom_site_label_1
_geom_angle_atom_site_label_2
_geom_angle_atom_site_label_3
_geom_angle
_geom_angle_site_symmetry_1
_geom_angle_site_symmetry_3
C3 O2 C1 116.44(11) . .
C6 O7 C8 106.84(10) . .
C5 O9 C8 105.75(10) . .
O2 C1 H1A 109.5 . .
O2 C1 H1B 109.5 . .
H1A C1 H1B 109.5 . .
O2 C1 H1C 109.5 . .
H1A C1 H1C 109.5 . .
H1B C1 H1C 109.5 . .
O4 C3 O2 124.22(14) . .
O4 C3 C5 124.35(14) . .
O2 C3 C5 111.43(11) . .
C6 C5 O9 110.92(12) . .
C6 C5 C3 129.08(13) . .
O9 C5 C3 119.89(11) . .
C5 C6 O7 109.87(12) . .
C5 C6 C10 133.47(14) . .
O7 C6 C10 116.62(13) . .
O9 C8 O7 105.17(10) . .
O9 C8 C12 109.73(12) . 5_676
O7 C8 C12 109.37(12) . 5_676
O9 C8 C11 110.21(12) . .
O7 C8 C11 109.06(12) . .
C12 C8 C11 113.00(12) 5_676 .
C6 C10 H10A 109.5 . .
C6 C10 H10B 109.5 . .
H10A C10 H10B 109.5 . .
C6 C10 H10C 109.5 . .
H10A C10 H10C 109.5 . .
H10B C10 H10C 109.5 . .
C8 C11 C12 111.35(12) . .
C8 C11 H11A 109.4 . .
C12 C11 H11A 109.4 . .
C8 C11 H11B 109.4 . .
C12 C11 H11B 109.4 . .
H11A C11 H11B 108.0 . .
C8 C12 C11 111.45(12) 5_676 .
C8 C12 H12A 109.3 5_676 .
C11 C12 H12A 109.3 . .
C8 C12 H12B 109.3 5_676 .
C11 C12 H12B 109.3 . .
H12A C12 H12B 108.0 . .

loop_
_geom_bond_atom_site_label_1
_geom_bond_atom_site_label_2
_geom_bond_distance
_geom_bond_site_symmetry_2
O2 C3 1.3311(17) .
O2 C1 1.4409(18) .
O4 C3 1.2068(18) .
O7 C6 1.3723(17) .
O7 C8 1.4546(16) .
O9 C5 1.3935(15) .
O9 C8 1.4339(16) .
C1 H1A 0.9600 .
C1 H1B 0.9600 .
C1 H1C 0.9600 .
C3 C5 1.4548(18) .
C5 C6 1.3299(19) .
C6 C10 1.4805(18) .
C8 C12 1.506(2) 5_676
C8 C11 1.516(2) .
C10 H10A 0.9600 .
C10 H10B 0.9600 .
C10 H10C 0.9600 .
C11 C12 1.527(2) .
C11 H11A 0.9700 .
C11 H11B 0.9700 .
C12 C8 1.506(2) 5_676
C12 H12A 0.9700 .
C12 H12B 0.9700 .
